data_4038435
loop_
_publ_author_name
'Hickey, Shane'
'Nitschke, Samuel'
'Sweetman, Martin Jay'
'Sumby, Christopher J.'
'Brooks, Douglas A.'
'Plush, Sally E.'
'Ashton, Trent D.'

_publ_section_title
;
 Cross-coupling of amide and amide derivatives to umbelliferone
 nonaflates: synthesis of coumarin derivatives and fluorescent materials.
;
_journal_name_full 'The Journal of organic chemistry'
_journal_paper_doi 10.1021/acs.joc.0c00813
_journal_year 2020
_chemical_formula_moiety 'C18 H15 N O4'
_chemical_formula_sum 'C18 H15 N O4'
_chemical_formula_weight 309.31
_space_group_crystal_system orthorhombic
_space_group_IT_number 29
_space_group_name_Hall 'P 2c -2ac'
_space_group_name_H-M_alt 'P c a 21'
_atom_sites_solution_hydrogens geom
_atom_sites_solution_primary dual
_audit_creation_date 2019-12-10
_audit_creation_method
;
Olex2 1.2
(compiled 2018.05.29 svn.r3508 for OlexSys, GUI svn.r5506)
;
_cell_angle_alpha 90
_cell_angle_beta 90
_cell_angle_gamma 90
_cell_formula_units_Z 4
_cell_length_a 14.2902(2)
_cell_length_b 15.0604(2)
_cell_length_c 6.85110(10)
_cell_measurement_reflns_used 23799
_cell_measurement_temperature 150(2)
_cell_measurement_theta_max 29.1510
_cell_measurement_theta_min 3.9080
_cell_volume 1474.47(4)
_computing_cell_refinement 'CrysAlisPro 1.171.38.46 (Rigaku OD, 2015)'
_computing_data_collection 'CrysAlisPro 1.171.38.46 (Rigaku OD, 2015)'
_computing_data_reduction 'CrysAlisPro 1.171.38.46 (Rigaku OD, 2015)'
_computing_molecular_graphics 'Olex2 (Dolomanov et al., 2009)'
_computing_publication_material 'Olex2 (Dolomanov et al., 2009)'
_computing_structure_refinement 'ShelXL (Sheldrick, 2015)'
_computing_structure_solution 'ShelXT (Sheldrick, 2015)'
_diffrn_ambient_environment N~2~
_diffrn_ambient_temperature 150(2)
_diffrn_detector 'CCD plate'
_diffrn_detector_area_resol_mean 16.1695
_diffrn_detector_type Eos
_diffrn_measured_fraction_theta_full 0.996
_diffrn_measured_fraction_theta_max 0.842
_diffrn_measurement_details
;
List of Runs (angles in degrees, time in seconds):

  # Type    Start    End  Width  t~exp~   \w     \q     \k     \f   Frames
--------------------------------------------------------------------------
  1  \w    -25.00  61.00   1.00    9.00    --   18.95 -99.00 150.00   86
  2  \w    -54.00  92.00   1.00    9.00    --   18.95   0.00 120.00  146
  3  \w    -50.00  39.00   1.00    9.00    --   18.95 -57.00  60.00   89
  4  \w    -88.00   2.00   1.00    9.00    --  -19.50 -57.00-180.00   90
  5  \w    -84.00  -5.00   1.00    9.00    --  -19.50 137.00-163.00   79
  6  \w    -88.00   2.00   1.00    9.00    --  -19.50 -57.00 -90.00   90
  7  \w    -95.00 -35.00   1.00    9.00    --  -19.50-178.00-150.00   60
  8  \w    -25.00  22.00   1.00    9.00    --  -19.50 -99.00   0.00   47
  9  \w    -88.00   2.00   1.00    9.00    --  -19.50 -57.00  90.00   90
 10  \w    -50.00  51.00   1.00    9.00    --  -19.50  77.00   0.00  101
 11  \w    -54.00  92.00   1.00    9.00    --   18.95   0.00-120.00  146
 12  \w    -25.00  61.00   1.00    9.00    --   18.95 -99.00 -30.00   86
 13  \w      5.00  84.00   1.00    9.00    --   18.95-137.00 134.00   79
 14  \w     35.00  95.00   1.00    9.00    --   18.95 178.00 -90.00   60
 15  \w    -54.00  92.00   1.00    9.00    --   18.95   0.00-180.00  146
 16  \w    -54.00  92.00   1.00    9.00    --   18.95   0.00-150.00  146
 17  \w    -25.00  22.00   1.00    9.00    --  -19.50 -99.00 -60.00   47
 18  \w    -25.00  22.00   1.00    9.00    --  -19.50 -99.00  60.00   47
 19  \w    -54.00  92.00   1.00    9.00    --   18.95   0.00 -60.00  146
 20  \w    -54.00  92.00   1.00    9.00    --   18.95   0.00 -30.00  146
 21  \w    -54.00  40.00   1.00    9.00    --   18.95   0.00   0.00   94
 22  \w    -54.00  92.00   1.00    9.00    --   18.95   0.00 -90.00  146
;
_diffrn_measurement_device 'four-circle diffractometer'
_diffrn_measurement_device_type 'Xcalibur, Eos'
_diffrn_measurement_method '\w scans'
_diffrn_orient_matrix_type 'CrysAlisPro convention (1999,Acta A55,543-557)'
_diffrn_orient_matrix_UB_11 0.0121137000
_diffrn_orient_matrix_UB_12 0.0455716000
_diffrn_orient_matrix_UB_13 -0.0070148000
_diffrn_orient_matrix_UB_21 0.0471946000
_diffrn_orient_matrix_UB_22 -0.0118859000
_diffrn_orient_matrix_UB_23 -0.0186026000
_diffrn_orient_matrix_UB_31 -0.0094947000
_diffrn_orient_matrix_UB_32 -0.0009730000
_diffrn_orient_matrix_UB_33 -0.1015725000
_diffrn_radiation_monochromator graphite
_diffrn_radiation_probe x-ray
_diffrn_radiation_type MoK\a
_diffrn_radiation_wavelength 0.71073
_diffrn_reflns_av_R_equivalents 0.0343
_diffrn_reflns_av_unetI/netI 0.0134
_diffrn_reflns_Laue_measured_fraction_full 0.996
_diffrn_reflns_Laue_measured_fraction_max 0.842
_diffrn_reflns_limit_h_max 20
_diffrn_reflns_limit_h_min -20
_diffrn_reflns_limit_k_max 19
_diffrn_reflns_limit_k_min -19
_diffrn_reflns_limit_l_max 9
_diffrn_reflns_limit_l_min -9
_diffrn_reflns_number 62797
_diffrn_reflns_point_group_measured_fraction_full 0.998
_diffrn_reflns_point_group_measured_fraction_max 0.814
_diffrn_reflns_theta_full 25.242
_diffrn_reflns_theta_max 30.862
_diffrn_reflns_theta_min 3.565
_diffrn_source 'fine-focus sealed X-ray tube'
_diffrn_source_type 'Enhance (Mo) X-ray Source'
_exptl_absorpt_coefficient_mu 0.099
_exptl_absorpt_correction_T_max 1.00000
_exptl_absorpt_correction_T_min 0.96103
_exptl_absorpt_correction_type multi-scan
_exptl_absorpt_process_details
;
CrysAlisPro 1.171.38.46 (Rigaku Oxford Diffraction, 2015)
Empirical absorption correction using spherical harmonics,
 implemented in SCALE3 ABSPACK scaling algorithm.
;
_exptl_crystal_colour colourless
_exptl_crystal_density_diffrn 1.393
_exptl_crystal_description block
_exptl_crystal_F_000 648
_exptl_crystal_size_max 0.4
_exptl_crystal_size_mid 0.35
_exptl_crystal_size_min 0.2
_refine_diff_density_max 0.336
_refine_diff_density_min -0.223
_refine_diff_density_rms 0.045
_refine_ls_abs_structure_details
;
 Flack x determined using 1506 quotients [(I+)-(I-)]/[(I+)+(I-)]
 (Parsons, Flack and Wagner, Acta Cryst. B69 (2013) 249-259).
;
_refine_ls_abs_structure_Flack 0.1(2)
_refine_ls_extinction_method none
_refine_ls_goodness_of_fit_ref 1.043
_refine_ls_hydrogen_treatment constr
_refine_ls_matrix_type full
_refine_ls_number_parameters 210
_refine_ls_number_reflns 3779
_refine_ls_number_restraints 1
_refine_ls_restrained_S_all 1.043
_refine_ls_R_factor_all 0.0411
_refine_ls_R_factor_gt 0.0373
_refine_ls_shift/su_max 0.000
_refine_ls_shift/su_mean 0.000
_refine_ls_structure_factor_coef Fsqd
_refine_ls_weighting_details 'w=1/[\s^2^(Fo^2^)+(0.0659P)^2^+0.2549P] where P=(Fo^2^+2Fc^2^)/3'
_refine_ls_weighting_scheme calc
_refine_ls_wR_factor_gt 0.0993
_refine_ls_wR_factor_ref 0.1021
_reflns_Friedel_coverage 0.795
_reflns_Friedel_fraction_full 1.000
_reflns_Friedel_fraction_max 0.783
_reflns_number_gt 3528
_reflns_number_total 3779
_reflns_threshold_expression 'I > 2\s(I)'
_cod_data_source_file jo0c00813_si_001.cif
_cod_data_source_block smh11-085a
_cod_database_code 4038435
_shelx_shelxl_version_number 2014/7
_chemical_oxdiff_formula C18H15O4N1
_chemical_oxdiff_usercomment 'colourless block 0.40 x 0.35 x 0.20'
_shelx_space_group_comment
;
The symmetry employed for this shelxl refinement is uniquely defined
by the following loop, which should always be used as a source of
symmetry information in preference to the above space-group names.
They are only intended as comments.
;
_shelx_estimated_absorpt_t_max 0.980
_shelx_estimated_absorpt_t_min 0.961
_reflns_odcompleteness_completeness 99.44
_reflns_odcompleteness_iscentric 1
_reflns_odcompleteness_theta 26.32
_olex2_refinement_description
;
1. Fixed Uiso
 At 1.2 times of:
  All C(H) groups, All N(H) groups
 At 1.5 times of:
  All C(H,H,H) groups
2.a Aromatic/amide H refined with riding coordinates:
 C3(H3), C3'(H3'), C4'(H4'), C5(H5), C5'(H5'), C6'(H6'), C7(H7), C8(H8),
 N11(H11)
2.b Idealised Me refined as rotating group:
 C8'(H8'A,H8'B,H8'C), C10(H10A,H10B,H10C)
;
_olex2_submission_special_instructions 'No special instructions were received'
_oxdiff_exptl_absorpt_empirical_details
;
Empirical correction (ABSPACK) includes:
- Absorption correction using spherical harmonics
- Frame scaling
;
_oxdiff_exptl_absorpt_empirical_full_max 1.033
_oxdiff_exptl_absorpt_empirical_full_min 0.959

loop_
_space_group_symop_operation_xyz
'x, y, z'
'-x, -y, z+1/2'
'-x+1/2, y, z+1/2'
'x+1/2, -y, z'

loop_
_atom_site_label
_atom_site_type_symbol
_atom_site_fract_x
_atom_site_fract_y
_atom_site_fract_z
_atom_site_U_iso_or_equiv
_atom_site_adp_type
_atom_site_occupancy
_atom_site_site_symmetry_order
_atom_site_calc_flag
_atom_site_refinement_flags_posn
_atom_site_refinement_flags_adp
_atom_site_refinement_flags_occupancy
_atom_site_disorder_assembly
_atom_site_disorder_group
O1 O 0.14775(8) 0.28478(9) 0.4283(2) 0.0262(3) Uani 1 1 d . . . . .
C1' C 0.36006(12) 0.79026(12) 0.5428(3) 0.0224(4) Uani 1 1 d . . . . .
C2 C 0.20219(13) 0.20731(13) 0.4160(3) 0.0274(4) Uani 1 1 d . . . . .
C2' C 0.29014(12) 0.85522(13) 0.5655(3) 0.0230(4) Uani 1 1 d . . . . .
C3 C 0.29735(13) 0.22441(13) 0.4153(3) 0.0262(4) Uani 1 1 d . . . . .
H3 H 0.3388 0.1773 0.4009 0.031 Uiso 1 1 calc R . . . .
C3' C 0.30866(13) 0.95015(13) 0.5882(3) 0.0270(4) Uani 1 1 d . . . . .
H3' H 0.2589 0.9895 0.6009 0.032 Uiso 1 1 calc R . . . .
C4 C 0.33290(12) 0.31014(12) 0.4355(3) 0.0226(4) Uani 1 1 d . . . . .
C4' C 0.39625(14) 0.98078(13) 0.5911(3) 0.0284(4) Uani 1 1 d . . . . .
H4' H 0.4095 1.0408 0.6074 0.034 Uiso 1 1 calc R . . . .
C4A C 0.27347(11) 0.38991(12) 0.4543(3) 0.0194(3) Uani 1 1 d . . . . .
C5 C 0.30377(11) 0.48209(12) 0.4769(3) 0.0200(4) Uani 1 1 d . . . . .
H5 H 0.3678 0.4930 0.4807 0.024 Uiso 1 1 calc R . . . .
C5' C 0.46596(13) 0.91838(13) 0.5683(3) 0.0287(4) Uani 1 1 d . . . . .
H5' H 0.5279 0.9374 0.5686 0.034 Uiso 1 1 calc R . . . .
C6 C 0.24358(11) 0.55518(12) 0.4934(3) 0.0206(4) Uani 1 1 d . . . . .
C6' C 0.44714(12) 0.82410(12) 0.5438(3) 0.0260(4) Uani 1 1 d . . . . .
H6' H 0.4975 0.7856 0.5282 0.031 Uiso 1 1 calc R . . . .
O7' O 0.20523(9) 0.82097(9) 0.5634(2) 0.0282(3) Uani 1 1 d . . . . .
C7 C 0.15198(12) 0.53626(13) 0.4874(3) 0.0235(4) Uani 1 1 d . . . . .
H7 H 0.1083 0.5818 0.4977 0.028 Uiso 1 1 calc R . . . .
C8 C 0.12088(11) 0.44605(13) 0.4650(3) 0.0240(4) Uani 1 1 d . . . . .
H8 H 0.0568 0.4352 0.4610 0.029 Uiso 1 1 calc R . . . .
C8' C 0.13249(13) 0.88605(15) 0.5756(3) 0.0296(4) Uani 1 1 d . . . . .
H8'A H 0.1380 0.9180 0.6963 0.044 Uiso 1 1 calc GR . . . .
H8'B H 0.0727 0.8571 0.5702 0.044 Uiso 1 1 calc GR . . . .
H8'C H 0.1380 0.9268 0.4683 0.044 Uiso 1 1 calc GR . . . .
C8A C 0.18198(12) 0.37336(12) 0.4489(3) 0.0207(4) Uani 1 1 d . . . . .
O9 O 0.16694(11) 0.13196(10) 0.4068(3) 0.0399(4) Uani 1 1 d . . . . .
C10 C 0.43165(12) 0.32449(13) 0.4413(4) 0.0289(4) Uani 1 1 d . . . . .
H10A H 0.4635 0.2693 0.4189 0.043 Uiso 1 1 calc GR . . . .
H10B H 0.4489 0.3474 0.5670 0.043 Uiso 1 1 calc GR . . . .
H10C H 0.4489 0.3664 0.3420 0.043 Uiso 1 1 calc GR . . . .
N11 N 0.26873(10) 0.64934(10) 0.5186(3) 0.0233(3) Uani 1 1 d . . . . .
H11 H 0.2228 0.6848 0.5408 0.028 Uiso 1 1 calc R . . . .
C12 C 0.35163(12) 0.68626(13) 0.5116(3) 0.0272(4) Uani 1 1 d . . . . .
O13 O 0.41706(10) 0.63900(11) 0.4788(5) 0.0691(9) Uani 1 1 d . . . . .

loop_
_atom_site_aniso_label
_atom_site_aniso_U_11
_atom_site_aniso_U_22
_atom_site_aniso_U_33
_atom_site_aniso_U_23
_atom_site_aniso_U_13
_atom_site_aniso_U_12
O1 0.0175(5) 0.0279(7) 0.0331(7) -0.0039(6) -0.0007(5) -0.0047(5)
C1' 0.0173(7) 0.0215(8) 0.0286(9) -0.0007(7) -0.0003(7) 0.0016(6)
C2 0.0258(8) 0.0269(9) 0.0295(10) -0.0039(8) -0.0006(8) -0.0025(7)
C2' 0.0181(7) 0.0259(9) 0.0249(9) -0.0010(7) -0.0002(7) 0.0025(6)
C3 0.0225(8) 0.0259(9) 0.0303(10) -0.0016(8) -0.0012(8) 0.0028(7)
C3' 0.0265(9) 0.0235(9) 0.0310(10) -0.0013(8) 0.0020(8) 0.0046(7)
C4 0.0180(7) 0.0261(9) 0.0236(8) 0.0004(8) -0.0005(7) 0.0020(6)
C4' 0.0302(9) 0.0230(9) 0.0322(10) -0.0026(8) 0.0013(8) -0.0026(7)
C4A 0.0148(6) 0.0243(8) 0.0190(8) -0.0001(7) 0.0000(6) -0.0002(6)
C5 0.0127(6) 0.0249(9) 0.0225(9) -0.0004(7) 0.0003(6) 0.0009(6)
C5' 0.0236(8) 0.0286(10) 0.0338(11) -0.0006(8) -0.0009(8) -0.0049(7)
C6 0.0147(7) 0.0236(8) 0.0236(9) 0.0002(7) 0.0009(6) -0.0006(6)
C6' 0.0184(7) 0.0253(9) 0.0343(10) 0.0005(8) -0.0014(7) 0.0003(6)
O7' 0.0155(5) 0.0270(7) 0.0423(9) -0.0043(6) 0.0008(6) 0.0051(5)
C7 0.0140(7) 0.0273(9) 0.0291(10) -0.0022(8) 0.0004(6) 0.0021(6)
C8 0.0133(6) 0.0314(10) 0.0273(9) -0.0024(8) 0.0007(6) -0.0019(6)
C8' 0.0197(8) 0.0349(10) 0.0343(11) -0.0017(9) 0.0003(8) 0.0112(7)
C8A 0.0171(7) 0.0244(9) 0.0207(8) -0.0017(7) 0.0004(6) -0.0032(6)
O9 0.0306(7) 0.0287(8) 0.0604(11) -0.0079(8) -0.0005(8) -0.0072(6)
C10 0.0167(7) 0.0289(9) 0.0411(11) 0.0001(9) 0.0002(8) 0.0040(7)
N11 0.0142(6) 0.0224(7) 0.0333(9) -0.0026(7) 0.0014(6) 0.0023(5)
C12 0.0164(7) 0.0221(9) 0.0430(12) -0.0013(9) 0.0000(7) -0.0001(6)
O13 0.0159(6) 0.0261(8) 0.165(3) -0.0203(12) 0.0129(11) 0.0005(5)

loop_
_atom_type_symbol
_atom_type_description
_atom_type_scat_dispersion_real
_atom_type_scat_dispersion_imag
_atom_type_scat_source
C C 0.0033 0.0016 'International Tables Vol C Tables 4.2.6.8 and 6.1.1.4'
H H 0.0000 0.0000 'International Tables Vol C Tables 4.2.6.8 and 6.1.1.4'
N N 0.0061 0.0033 'International Tables Vol C Tables 4.2.6.8 and 6.1.1.4'
O O 0.0106 0.0060 'International Tables Vol C Tables 4.2.6.8 and 6.1.1.4'

loop_
_geom_angle_atom_site_label_1
_geom_angle_atom_site_label_2
_geom_angle_atom_site_label_3
_geom_angle
_geom_angle_site_symmetry_1
_geom_angle_site_symmetry_3
_geom_angle_publ_flag
C2 O1 C8A 126.31(13) . . ?
C2' C1' C12 130.38(16) . . ?
C6' C1' C2' 113.15(17) . . ?
C6' C1' C12 116.45(15) . . ?
C3 C2 O1 112.94(17) . . ?
O9 C2 O1 122.46(17) . . ?
O9 C2 C3 124.60(19) . . ?
C1' C2' C3' 124.27(16) . . ?
O7' C2' C1' 112.35(16) . . ?
O7' C2' C3' 123.38(16) . . ?
C2 C3 H3 119.0 . . ?
C2 C3 C4 122.00(18) . . ?
C4 C3 H3 119.0 . . ?
C2' C3' H3' 119.7 . . ?
C4' C3' C2' 120.62(17) . . ?
C4' C3' H3' 119.7 . . ?
C3 C4 C4A 123.53(15) . . ?
C3 C4 C10 120.19(16) . . ?
C10 C4 C4A 116.27(16) . . ?
C3' C4' H4' 121.9 . . ?
C3' C4' C5' 116.15(18) . . ?
C5' C4' H4' 121.9 . . ?
C5 C4A C4 127.68(14) . . ?
C8A C4A C4 114.20(16) . . ?
C8A C4A C5 118.12(16) . . ?
C4A C5 H5 117.5 . . ?
C6 C5 C4A 124.92(14) . . ?
C6 C5 H5 117.5 . . ?
C4' C5' H5' 118.5 . . ?
C4' C5' C6' 123.02(17) . . ?
C6' C5' H5' 118.5 . . ?
C5 C6 N11 128.01(15) . . ?
C7 C6 C5 115.46(16) . . ?
C7 C6 N11 116.53(15) . . ?
C1' C6' C5' 122.79(17) . . ?
C1' C6' H6' 118.6 . . ?
C5' C6' H6' 118.6 . . ?
C2' O7' C8' 113.57(15) . . ?
C6 C7 H7 119.8 . . ?
C6 C7 C8 120.41(16) . . ?
C8 C7 H7 119.8 . . ?
C7 C8 H8 118.2 . . ?
C8A C8 C7 123.55(15) . . ?
C8A C8 H8 118.2 . . ?
O7' C8' H8'A 109.5 . . ?
O7' C8' H8'B 109.5 . . ?
O7' C8' H8'C 109.5 . . ?
H8'A C8' H8'B 109.5 . . ?
H8'A C8' H8'C 109.5 . . ?
H8'B C8' H8'C 109.5 . . ?
C4A C8A O1 120.93(16) . . ?
C4A C8A C8 117.54(17) . . ?
C8 C8A O1 121.53(15) . . ?
C4 C10 H10A 109.5 . . ?
C4 C10 H10B 109.5 . . ?
C4 C10 H10C 109.5 . . ?
H10A C10 H10B 109.5 . . ?
H10A C10 H10C 109.5 . . ?
H10B C10 H10C 109.5 . . ?
C6 N11 H11 115.6 . . ?
C12 N11 C6 128.71(15) . . ?
C12 N11 H11 115.6 . . ?
N11 C12 C1' 118.90(16) . . ?
O13 C12 C1' 123.62(17) . . ?
O13 C12 N11 117.46(18) . . ?

loop_
_geom_bond_atom_site_label_1
_geom_bond_atom_site_label_2
_geom_bond_distance
_geom_bond_site_symmetry_2
_geom_bond_publ_flag
O1 C2 1.405(2) . ?
O1 C8A 1.428(2) . ?
C1' C2' 1.407(2) . ?
C1' C6' 1.345(2) . ?
C1' C12 1.585(3) . ?
C2 C3 1.384(3) . ?
C2 O9 1.243(2) . ?
C2' C3' 1.462(3) . ?
C2' O7' 1.319(2) . ?
C3 H3 0.9300 . ?
C3 C4 1.394(3) . ?
C3' H3' 0.9300 . ?
C3' C4' 1.334(3) . ?
C4 C4A 1.477(2) . ?
C4 C10 1.428(2) . ?
C4' H4' 0.9300 . ?
C4' C5' 1.378(3) . ?
C4A C5 1.462(2) . ?
C4A C8A 1.332(2) . ?
C5 H5 0.9300 . ?
C5 C6 1.402(2) . ?
C5' H5' 0.9300 . ?
C5' C6' 1.455(3) . ?
C6 C7 1.340(2) . ?
C6 N11 1.473(2) . ?
C6' H6' 0.9300 . ?
O7' C8' 1.431(2) . ?
C7 H7 0.9300 . ?
C7 C8 1.438(3) . ?
C8 H8 0.9300 . ?
C8 C8A 1.405(3) . ?
C8' H8'A 0.9600 . ?
C8' H8'B 0.9600 . ?
C8' H8'C 0.9600 . ?
C10 H10A 0.9600 . ?
C10 H10B 0.9600 . ?
C10 H10C 0.9600 . ?
N11 H11 0.8600 . ?
N11 C12 1.309(2) . ?
C12 O13 1.196(2) . ?
